data_4306767
loop_
_publ_author_name
'Chinwon Rim'
'Hongming Zhang'
'David Y. Son'

_publ_contact_author_address
;Department of Chemistry
Southern Methodist University
Dallas, TX 75275-0314
;
_publ_contact_author_email dson@smu.edu
_publ_contact_author_name 'Professor David Y. Son'
_publ_section_title
;
Silyl-Substituted Thioether Ligands and Their Ag(I) Complexes
;
_journal_name_full 'Inorganic Chemistry'
_journal_page_first 11993
_journal_page_last 12003
_journal_paper_doi 10.1021/ic801580t
_journal_volume 47
_journal_year 2008
_chemical_absolute_configuration ad
_chemical_formula_sum 'C34 H60 Ag4 F12 O12 S16 Si3'
_chemical_formula_weight 1917.53
_chemical_name_systematic
; 
 ? 
;
_space_group_IT_number 18
_symmetry_cell_setting orthorhombic
_symmetry_space_group_name_Hall 'P 2 2ab'
_symmetry_space_group_name_H-M 'P 21 21 2'
_atom_sites_solution_hydrogens geom
_atom_sites_solution_primary direct
_atom_sites_solution_secondary difmap
_audit_creation_method SHELXL-97
_cell_angle_alpha 90.00
_cell_angle_beta 90.00
_cell_angle_gamma 90.00
_cell_formula_units_Z 2
_cell_length_a 12.2869(5)
_cell_length_b 27.6134(11)
_cell_length_c 9.5143(4)
_cell_measurement_reflns_used 8054
_cell_measurement_temperature 296(2)
_cell_measurement_theta_max 21.93
_cell_measurement_theta_min 2.26
_cell_volume 3228.0(2)
_computing_cell_refinement 'Bruker SAINT'
_computing_data_collection 'Bruker SMART'
_computing_data_reduction 'Bruker SAINT'
_computing_molecular_graphics 'Bruker SHELXTL'
_computing_publication_material 'Bruker SHELXTL'
_computing_structure_refinement 'SHELXL-97 (Sheldrick, 1997)'
_computing_structure_solution 'SHELXS-97 (Sheldrick, 1990)'
_diffrn_ambient_temperature 296(2)
_diffrn_detector_area_resol_mean 83.33
_diffrn_measured_fraction_theta_full 0.989
_diffrn_measured_fraction_theta_max 0.989
_diffrn_measurement_device_type 'Bruker APEX'
_diffrn_measurement_method 'phi and omega scans'
_diffrn_radiation_monochromator graphite
_diffrn_radiation_source 'fine-focus sealed tube'
_diffrn_radiation_type MoK\a
_diffrn_radiation_wavelength 0.71073
_diffrn_reflns_av_R_equivalents 0.046
_diffrn_reflns_av_sigmaI/netI 0.038
_diffrn_reflns_limit_h_max 16
_diffrn_reflns_limit_h_min -16
_diffrn_reflns_limit_k_max 36
_diffrn_reflns_limit_k_min -36
_diffrn_reflns_limit_l_max 12
_diffrn_reflns_limit_l_min -12
_diffrn_reflns_number 39932
_diffrn_reflns_theta_full 28.25
_diffrn_reflns_theta_max 28.25
_diffrn_reflns_theta_min 1.81
_exptl_absorpt_coefficient_mu 1.854
_exptl_absorpt_correction_T_max 0.898
_exptl_absorpt_correction_T_min 0.539
_exptl_absorpt_correction_type multi-scan
_exptl_absorpt_process_details 'Bruker SADABS'
_exptl_crystal_colour colorless
_exptl_crystal_density_diffrn 1.973
_exptl_crystal_density_method 'not measured'
_exptl_crystal_description rods
_exptl_crystal_F_000 1908
_exptl_crystal_size_max 0.38
_exptl_crystal_size_mid 0.17
_exptl_crystal_size_min 0.06
_refine_diff_density_max 0.927
_refine_diff_density_min -0.355
_refine_diff_density_rms 0.106
_refine_ls_abs_structure_details 'Flack H D (1983), Acta Cryst. A39, 876-881'
_refine_ls_abs_structure_Flack 0.01(2)
_refine_ls_extinction_method none
_refine_ls_goodness_of_fit_ref 1.086
_refine_ls_hydrogen_treatment constr
_refine_ls_matrix_type full
_refine_ls_number_parameters 369
_refine_ls_number_reflns 7820
_refine_ls_number_restraints 0
_refine_ls_restrained_S_all 1.086
_refine_ls_R_factor_all 0.049
_refine_ls_R_factor_gt 0.042
_refine_ls_shift/su_max 0.000
_refine_ls_shift/su_mean 0.000
_refine_ls_structure_factor_coef Fsqd
_refine_ls_weighting_details 'calc w=1/[\s^2^(Fo^2^)+(0.0457P)^2^+0.0000P] where P=(Fo^2^+2Fc^2^)/3'
_refine_ls_weighting_scheme calc
_refine_ls_wR_factor_gt 0.087
_refine_ls_wR_factor_ref 0.090
_reflns_number_gt 6963
_reflns_number_total 7820
_reflns_threshold_expression >2sigma(I)
_cod_data_source_file ic801580t_si_001_9.cif
_cod_data_source_block 5-M
_cod_database_code 4306767

loop_
_symmetry_equiv_pos_as_xyz
'x, y, z'
'-x, -y, z'
'-x+1/2, y+1/2, -z'
'x+1/2, -y+1/2, -z'

loop_
_atom_site_label
_atom_site_type_symbol
_atom_site_fract_x
_atom_site_fract_y
_atom_site_fract_z
_atom_site_U_iso_or_equiv
_atom_site_adp_type
_atom_site_occupancy
_atom_site_symmetry_multiplicity
_atom_site_calc_flag
_atom_site_refinement_flags
_atom_site_disorder_assembly
_atom_site_disorder_group
Ag1 Ag 0.20064(3) 0.350651(13) 0.49844(4) 0.03880(9) Uani 1 1 d . . .
Ag2 Ag 0.02802(3) 0.376491(14) 0.28967(4) 0.04108(10) Uani 1 1 d . . .
Si1 Si 0.26545(11) 0.29814(5) 0.09571(13) 0.0337(3) Uani 1 1 d . . .
Si2 Si 0.0000 0.5000 0.71541(19) 0.0415(5) Uani 1 2 d S . .
C1 C 0.1974(5) 0.2921(2) -0.0755(5) 0.0536(14) Uani 1 1 d . . .
H1A H 0.2373 0.3099 -0.1452 0.080 Uiso 1 1 calc R . .
H1B H 0.1247 0.3048 -0.0690 0.080 Uiso 1 1 calc R . .
H1C H 0.1945 0.2586 -0.1016 0.080 Uiso 1 1 calc R . .
C2 C 0.4022(4) 0.2703(2) 0.1025(6) 0.0507(13) Uani 1 1 d . . .
H2A H 0.3955 0.2357 0.0943 0.076 Uiso 1 1 calc R . .
H2B H 0.4364 0.2782 0.1902 0.076 Uiso 1 1 calc R . .
H2C H 0.4456 0.2824 0.0264 0.076 Uiso 1 1 calc R . .
C3 C 0.1213(7) 0.5103(2) 0.8242(7) 0.089(3) Uani 1 1 d . . .
H3A H 0.1097 0.5380 0.8833 0.133 Uiso 1 1 calc R . .
H3B H 0.1830 0.5160 0.7646 0.133 Uiso 1 1 calc R . .
H3C H 0.1345 0.4823 0.8817 0.133 Uiso 1 1 calc R . .
C11 C 0.1771(4) 0.26566(16) 0.2315(5) 0.0324(10) Uani 1 1 d . . .
H11 H 0.1740 0.2319 0.2001 0.039 Uiso 1 1 calc R . .
S12 S 0.23359(9) 0.26336(4) 0.40699(12) 0.0325(2) Uani 1 1 d . . .
C13 C 0.1391(4) 0.22200(17) 0.4903(6) 0.0408(11) Uani 1 1 d . . .
H13A H 0.1428 0.1910 0.4425 0.049 Uiso 1 1 calc R . .
H13B H 0.1618 0.2169 0.5868 0.049 Uiso 1 1 calc R . .
C14 C 0.0222(4) 0.23934(19) 0.4899(6) 0.0486(13) Uani 1 1 d . . .
H14A H -0.0213 0.2168 0.5443 0.058 Uiso 1 1 calc R . .
H14B H 0.0189 0.2705 0.5366 0.058 Uiso 1 1 calc R . .
C15 C -0.0274(4) 0.24425(18) 0.3468(6) 0.0465(13) Uani 1 1 d . . .
H15A H -0.1029 0.2538 0.3583 0.056 Uiso 1 1 calc R . .
H15B H -0.0271 0.2126 0.3026 0.056 Uiso 1 1 calc R . .
S16 S 0.03694(9) 0.28681(4) 0.22791(12) 0.0341(2) Uani 1 1 d . . .
C111 C 0.2852(4) 0.36517(16) 0.1373(5) 0.0322(10) Uani 1 1 d . . .
H111 H 0.3399 0.3767 0.0703 0.039 Uiso 1 1 calc R . .
S112 S 0.34373(10) 0.37439(5) 0.30766(12) 0.0366(3) Uani 1 1 d . . .
C113 C 0.3695(5) 0.43949(18) 0.3022(6) 0.0489(13) Uani 1 1 d . . .
H11A H 0.4040 0.4493 0.3894 0.059 Uiso 1 1 calc R . .
H11B H 0.4197 0.4464 0.2262 0.059 Uiso 1 1 calc R . .
C114 C 0.2693(5) 0.46837(17) 0.2820(6) 0.0505(14) Uani 1 1 d . . .
H11C H 0.2869 0.5023 0.2951 0.061 Uiso 1 1 calc R . .
H11D H 0.2174 0.4594 0.3542 0.061 Uiso 1 1 calc R . .
C115 C 0.2155(5) 0.46229(18) 0.1394(6) 0.0522(14) Uani 1 1 d . . .
H11E H 0.2678 0.4708 0.0671 0.063 Uiso 1 1 calc R . .
H11F H 0.1554 0.4849 0.1327 0.063 Uiso 1 1 calc R . .
S116 S 0.16437(10) 0.40157(5) 0.10371(14) 0.0411(3) Uani 1 1 d . . .
C21 C 0.0383(4) 0.44878(14) 0.5905(4) 0.0290(9) Uani 1 1 d . . .
H21 H 0.1035 0.4610 0.5430 0.035 Uiso 1 1 calc R . .
S22 S -0.05637(11) 0.43831(4) 0.44726(13) 0.0397(3) Uani 1 1 d . . .
C23 C -0.1631(4) 0.4043(2) 0.5366(7) 0.0560(16) Uani 1 1 d . . .
H23A H -0.1961 0.4249 0.6073 0.067 Uiso 1 1 calc R . .
H23B H -0.2191 0.3960 0.4688 0.067 Uiso 1 1 calc R . .
C24 C -0.1243(5) 0.3590(2) 0.6055(7) 0.0555(15) Uani 1 1 d . . .
H24A H -0.0921 0.3384 0.5341 0.067 Uiso 1 1 calc R . .
H24B H -0.1869 0.3420 0.6432 0.067 Uiso 1 1 calc R . .
C25 C -0.0427(4) 0.36556(19) 0.7220(6) 0.0477(13) Uani 1 1 d . . .
H25A H -0.0267 0.3340 0.7616 0.057 Uiso 1 1 calc R . .
H25B H -0.0764 0.3848 0.7954 0.057 Uiso 1 1 calc R . .
S26 S 0.08504(10) 0.39404(4) 0.67442(12) 0.0324(2) Uani 1 1 d . . .
S1 S 0.38090(11) 0.40828(5) 0.72062(14) 0.0414(3) Uani 1 1 d . . .
C4 C 0.5263(5) 0.4127(3) 0.6839(7) 0.0633(16) Uani 1 1 d . . .
F1 F 0.5665(4) 0.45381(16) 0.7188(8) 0.135(2) Uani 1 1 d . . .
F2 F 0.5835(3) 0.37939(17) 0.7512(5) 0.0851(12) Uani 1 1 d . . .
F3 F 0.5447(4) 0.4035(3) 0.5493(5) 0.130(2) Uani 1 1 d . . .
O1 O 0.3562(4) 0.35973(15) 0.6786(6) 0.0777(15) Uani 1 1 d . . .
O2 O 0.3311(3) 0.44379(15) 0.6328(4) 0.0581(11) Uani 1 1 d . . .
O3 O 0.3750(4) 0.4176(2) 0.8663(4) 0.0783(14) Uani 1 1 d . . .
S2 S 0.78831(11) 0.35882(5) 0.10679(14) 0.0478(3) Uani 1 1 d . . .
F4 F 0.6559(4) 0.42719(17) 0.0344(6) 0.1104(17) Uani 1 1 d . . .
F5 F 0.5775(3) 0.36254(19) 0.0953(6) 0.1122(18) Uani 1 1 d . . .
F6 F 0.6485(4) 0.4088(2) 0.2515(5) 0.1069(17) Uani 1 1 d . . .
O6 O 0.7868(4) 0.32632(17) 0.2228(5) 0.0790(14) Uani 1 1 d . . .
O4 O 0.8665(4) 0.3967(2) 0.1204(6) 0.0948(19) Uani 1 1 d . . .
O5 O 0.7806(4) 0.3371(2) -0.0298(5) 0.0835(15) Uani 1 1 d . . .
C5 C 0.6600(5) 0.3904(2) 0.1225(7) 0.0597(16) Uani 1 1 d . . .

loop_
_atom_site_aniso_label
_atom_site_aniso_U_11
_atom_site_aniso_U_22
_atom_site_aniso_U_33
_atom_site_aniso_U_23
_atom_site_aniso_U_13
_atom_site_aniso_U_12
Ag1 0.04004(19) 0.03885(18) 0.03752(18) -0.00204(17) 0.00112(17) 0.00638(16)
Ag2 0.03752(19) 0.0446(2) 0.0411(2) -0.00909(17) -0.00176(17) 0.00650(17)
Si1 0.0334(7) 0.0386(7) 0.0291(6) -0.0032(5) 0.0032(5) 0.0033(5)
Si2 0.0701(14) 0.0301(9) 0.0243(9) 0.000 0.000 0.0098(9)
C1 0.070(4) 0.060(3) 0.032(3) -0.002(2) -0.005(3) -0.008(3)
C2 0.044(3) 0.049(3) 0.059(3) -0.008(3) 0.015(3) 0.008(3)
C3 0.153(8) 0.053(4) 0.060(4) -0.008(3) -0.062(5) 0.012(5)
C11 0.033(2) 0.031(2) 0.034(2) -0.0035(18) -0.0046(18) 0.0066(19)
S12 0.0298(5) 0.0323(5) 0.0354(6) 0.0037(5) -0.0007(5) 0.0034(4)
C13 0.042(3) 0.037(2) 0.043(3) 0.012(2) 0.010(2) 0.005(2)
C14 0.046(3) 0.045(3) 0.055(3) 0.014(3) 0.014(3) -0.001(2)
C15 0.024(2) 0.041(3) 0.074(4) 0.005(2) 0.002(2) -0.004(2)
S16 0.0279(5) 0.0347(6) 0.0397(6) -0.0003(5) -0.0033(5) 0.0010(5)
C111 0.027(2) 0.039(2) 0.030(2) 0.0031(18) 0.0026(17) 0.0041(19)
S112 0.0380(6) 0.0393(6) 0.0326(6) 0.0055(5) -0.0013(5) -0.0030(5)
C113 0.062(3) 0.042(3) 0.042(3) 0.005(2) 0.004(3) -0.020(3)
C114 0.076(4) 0.033(2) 0.043(3) 0.000(2) 0.009(3) -0.004(3)
C115 0.065(4) 0.036(3) 0.056(3) 0.013(2) 0.005(3) 0.007(3)
S116 0.0398(7) 0.0451(7) 0.0384(6) 0.0088(6) -0.0018(5) 0.0050(5)
C21 0.038(2) 0.0211(19) 0.028(2) 0.0008(16) 0.0043(19) 0.0058(18)
S22 0.0475(7) 0.0377(6) 0.0338(6) -0.0046(5) -0.0071(5) 0.0134(5)
C23 0.031(3) 0.067(4) 0.070(4) -0.018(3) -0.001(2) 0.001(3)
C24 0.045(3) 0.048(3) 0.074(4) -0.005(3) 0.013(3) -0.017(3)
C25 0.046(3) 0.040(3) 0.057(3) 0.011(2) 0.020(3) -0.001(2)
S26 0.0333(6) 0.0294(5) 0.0345(6) 0.0046(4) 0.0006(5) 0.0061(5)
S1 0.0389(7) 0.0460(7) 0.0391(6) 0.0019(6) 0.0012(6) -0.0035(6)
C4 0.047(3) 0.082(5) 0.061(4) 0.005(3) 0.005(3) -0.002(3)
F1 0.063(3) 0.071(3) 0.270(8) 0.007(4) -0.005(4) -0.031(2)
F2 0.061(2) 0.105(3) 0.090(3) -0.002(3) -0.027(2) 0.020(2)
F3 0.067(3) 0.255(7) 0.068(3) 0.016(4) 0.019(2) 0.041(4)
O1 0.058(3) 0.046(2) 0.129(4) -0.012(3) -0.029(3) 0.002(2)
O2 0.057(3) 0.060(2) 0.057(3) 0.008(2) -0.003(2) 0.008(2)
O3 0.079(3) 0.117(4) 0.039(2) 0.004(3) 0.010(2) 0.002(3)
S2 0.0342(6) 0.0610(8) 0.0483(7) 0.0097(6) -0.0013(6) 0.0047(6)
F4 0.107(4) 0.087(3) 0.137(5) 0.023(3) -0.041(3) 0.030(3)
F5 0.0330(19) 0.135(4) 0.168(5) -0.025(4) -0.006(3) -0.019(2)
F6 0.102(4) 0.126(4) 0.093(3) -0.049(3) -0.004(3) 0.041(3)
O6 0.084(3) 0.083(3) 0.071(3) 0.027(3) 0.007(3) 0.022(3)
O4 0.048(3) 0.121(4) 0.115(4) 0.044(4) -0.037(3) -0.034(3)
O5 0.079(3) 0.111(4) 0.060(3) -0.012(3) 0.012(2) 0.025(3)
C5 0.053(4) 0.060(4) 0.066(4) -0.013(3) -0.013(3) 0.004(3)

loop_
_atom_type_symbol
_atom_type_description
_atom_type_scat_dispersion_real
_atom_type_scat_dispersion_imag
_atom_type_scat_source
C C 0.0033 0.0016 'International Tables Vol C Tables 4.2.6.8 and 6.1.1.4'
H H 0.0000 0.0000 'International Tables Vol C Tables 4.2.6.8 and 6.1.1.4'
O O 0.0106 0.0060 'International Tables Vol C Tables 4.2.6.8 and 6.1.1.4'
F F 0.0171 0.0103 'International Tables Vol C Tables 4.2.6.8 and 6.1.1.4'
Si Si 0.0817 0.0704 'International Tables Vol C Tables 4.2.6.8 and 6.1.1.4'
S S 0.1246 0.1234 'International Tables Vol C Tables 4.2.6.8 and 6.1.1.4'
Ag Ag -0.8971 1.1015 'International Tables Vol C Tables 4.2.6.8 and 6.1.1.4'

loop_
_geom_angle_atom_site_label_1
_geom_angle_atom_site_label_2
_geom_angle_atom_site_label_3
_geom_angle
_geom_angle_site_symmetry_1
_geom_angle_site_symmetry_3
_geom_angle_publ_flag
S26 Ag1 O1 85.96(12) . . ?
S26 Ag1 S12 139.30(4) . . ?
O1 Ag1 S12 101.39(10) . . ?
S26 Ag1 S112 136.68(4) . . ?
O1 Ag1 S112 86.47(13) . . ?
S12 Ag1 S112 83.98(4) . . ?
S26 Ag1 Ag2 85.85(3) . . ?
O1 Ag1 Ag2 160.59(10) . . ?
S12 Ag1 Ag2 96.29(3) . . ?
S112 Ag1 Ag2 87.48(3) . . ?
S22 Ag2 S116 120.47(5) . . ?
S22 Ag2 S16 145.16(4) . . ?
S116 Ag2 S16 94.37(4) . . ?
S22 Ag2 Ag1 93.37(3) . . ?
S116 Ag2 Ag1 93.44(3) . . ?
S16 Ag2 Ag1 83.73(3) . . ?
C1 Si1 C2 114.0(3) . . ?
C1 Si1 C111 109.2(2) . . ?
C2 Si1 C111 106.3(2) . . ?
C1 Si1 C11 107.3(2) . . ?
C2 Si1 C11 107.3(2) . . ?
C111 Si1 C11 112.8(2) . . ?
C3 Si2 C3 111.4(5) . 2_565 ?
C3 Si2 C21 105.4(3) . . ?
C3 Si2 C21 115.9(2) 2_565 . ?
C3 Si2 C21 115.9(2) . 2_565 ?
C3 Si2 C21 105.4(3) 2_565 2_565 ?
C21 Si2 C21 102.9(3) . 2_565 ?
Si1 C1 H1A 109.5 . . ?
Si1 C1 H1B 109.5 . . ?
H1A C1 H1B 109.5 . . ?
Si1 C1 H1C 109.5 . . ?
H1A C1 H1C 109.5 . . ?
H1B C1 H1C 109.5 . . ?
Si1 C2 H2A 109.5 . . ?
Si1 C2 H2B 109.5 . . ?
H2A C2 H2B 109.5 . . ?
Si1 C2 H2C 109.5 . . ?
H2A C2 H2C 109.5 . . ?
H2B C2 H2C 109.5 . . ?
Si2 C3 H3A 109.5 . . ?
Si2 C3 H3B 109.5 . . ?
H3A C3 H3B 109.5 . . ?
Si2 C3 H3C 109.5 . . ?
H3A C3 H3C 109.5 . . ?
H3B C3 H3C 109.5 . . ?
S12 C11 S16 113.1(2) . . ?
S12 C11 Si1 115.0(2) . . ?
S16 C11 Si1 112.0(2) . . ?
S12 C11 H11 105.2 . . ?
S16 C11 H11 105.2 . . ?
Si1 C11 H11 105.2 . . ?
C11 S12 C13 100.4(2) . . ?
C11 S12 Ag1 102.54(14) . . ?
C13 S12 Ag1 109.82(17) . . ?
C14 C13 S12 114.1(3) . . ?
C14 C13 H13A 108.7 . . ?
S12 C13 H13A 108.7 . . ?
C14 C13 H13B 108.7 . . ?
S12 C13 H13B 108.7 . . ?
H13A C13 H13B 107.6 . . ?
C15 C14 C13 114.7(5) . . ?
C15 C14 H14A 108.6 . . ?
C13 C14 H14A 108.6 . . ?
C15 C14 H14B 108.6 . . ?
C13 C14 H14B 108.6 . . ?
H14A C14 H14B 107.6 . . ?
C14 C15 S16 116.6(4) . . ?
C14 C15 H15A 108.1 . . ?
S16 C15 H15A 108.1 . . ?
C14 C15 H15B 108.1 . . ?
S16 C15 H15B 108.1 . . ?
H15A C15 H15B 107.3 . . ?
C15 S16 C11 101.1(2) . . ?
C15 S16 Ag2 117.87(18) . . ?
C11 S16 Ag2 110.40(15) . . ?
S112 C111 S116 114.1(2) . . ?
S112 C111 Si1 112.1(2) . . ?
S116 C111 Si1 113.3(2) . . ?
S112 C111 H111 105.5 . . ?
S116 C111 H111 105.5 . . ?
Si1 C111 H111 105.5 . . ?
C111 S112 C113 100.6(2) . . ?
C111 S112 Ag1 108.83(15) . . ?
C113 S112 Ag1 112.56(19) . . ?
C114 C113 S112 113.0(4) . . ?
C114 C113 H11A 109.0 . . ?
S112 C113 H11A 109.0 . . ?
C114 C113 H11B 109.0 . . ?
S112 C113 H11B 109.0 . . ?
H11A C113 H11B 107.8 . . ?
C113 C114 C115 114.8(5) . . ?
C113 C114 H11C 108.6 . . ?
C115 C114 H11C 108.6 . . ?
C113 C114 H11D 108.6 . . ?
C115 C114 H11D 108.6 . . ?
H11C C114 H11D 107.6 . . ?
C114 C115 S116 114.7(3) . . ?
C114 C115 H11E 108.6 . . ?
S116 C115 H11E 108.6 . . ?
C114 C115 H11F 108.6 . . ?
S116 C115 H11F 108.6 . . ?
H11E C115 H11F 107.6 . . ?
C111 S116 C115 101.2(3) . . ?
C111 S116 Ag2 105.39(15) . . ?
C115 S116 Ag2 110.5(2) . . ?
S26 C21 S22 113.8(2) . . ?
S26 C21 Si2 115.1(2) . . ?
S22 C21 Si2 115.4(2) . . ?
S26 C21 H21 103.5 . . ?
S22 C21 H21 103.5 . . ?
Si2 C21 H21 103.5 . . ?
C21 S22 C23 101.1(2) . . ?
C21 S22 Ag2 107.08(14) . . ?
C23 S22 Ag2 103.09(19) . . ?
C24 C23 S22 114.0(4) . . ?
C24 C23 H23A 108.7 . . ?
S22 C23 H23A 108.7 . . ?
C24 C23 H23B 108.7 . . ?
S22 C23 H23B 108.7 . . ?
H23A C23 H23B 107.6 . . ?
C23 C24 C25 115.8(5) . . ?
C23 C24 H24A 108.3 . . ?
C25 C24 H24A 108.3 . . ?
C23 C24 H24B 108.3 . . ?
C25 C24 H24B 108.3 . . ?
H24A C24 H24B 107.4 . . ?
C24 C25 S26 116.4(4) . . ?
C24 C25 H25A 108.2 . . ?
S26 C25 H25A 108.2 . . ?
C24 C25 H25B 108.2 . . ?
S26 C25 H25B 108.2 . . ?
H25A C25 H25B 107.3 . . ?
C21 S26 C25 101.5(2) . . ?
C21 S26 Ag1 106.62(14) . . ?
C25 S26 Ag1 116.80(19) . . ?
O3 S1 O2 115.3(3) . . ?
O3 S1 O1 115.8(3) . . ?
O2 S1 O1 112.9(3) . . ?
O3 S1 C4 103.1(3) . . ?
O2 S1 C4 105.1(3) . . ?
O1 S1 C4 102.5(3) . . ?
F1 C4 F2 106.6(6) . . ?
F1 C4 F3 110.7(7) . . ?
F2 C4 F3 104.1(6) . . ?
F1 C4 S1 112.9(5) . . ?
F2 C4 S1 112.4(5) . . ?
F3 C4 S1 109.8(5) . . ?
S1 O1 Ag1 115.7(2) . . ?
O6 S2 O4 113.6(3) . . ?
O6 S2 O5 116.0(3) . . ?
O4 S2 O5 115.7(3) . . ?
O6 S2 C5 103.2(3) . . ?
O4 S2 C5 103.1(3) . . ?
O5 S2 C5 102.6(3) . . ?
F5 C5 F4 107.5(6) . . ?
F5 C5 F6 109.1(6) . . ?
F4 C5 F6 106.6(6) . . ?
F5 C5 S2 112.3(5) . . ?
F4 C5 S2 110.6(5) . . ?
F6 C5 S2 110.6(5) . . ?

loop_
_geom_bond_atom_site_label_1
_geom_bond_atom_site_label_2
_geom_bond_distance
_geom_bond_site_symmetry_2
_geom_bond_publ_flag
Ag1 S26 2.5014(12) . ?
Ag1 O1 2.580(5) . ?
Ag1 S12 2.5943(12) . ?
Ag1 S112 2.6106(13) . ?
Ag1 Ag2 2.9921(5) . ?
Ag2 S22 2.4974(12) . ?
Ag2 S116 2.5332(13) . ?
Ag2 S16 2.5475(12) . ?
Si1 C1 1.838(5) . ?
Si1 C2 1.849(5) . ?
Si1 C111 1.908(5) . ?
Si1 C11 1.911(5) . ?
Si2 C3 1.837(7) . ?
Si2 C3 1.837(7) 2_565 ?
Si2 C21 1.906(4) . ?
Si2 C21 1.906(4) 2_565 ?
C1 H1A 0.9600 . ?
C1 H1B 0.9600 . ?
C1 H1C 0.9600 . ?
C2 H2A 0.9600 . ?
C2 H2B 0.9600 . ?
C2 H2C 0.9600 . ?
C3 H3A 0.9600 . ?
C3 H3B 0.9600 . ?
C3 H3C 0.9600 . ?
C11 S12 1.809(4) . ?
C11 S16 1.819(4) . ?
C11 H11 0.9800 . ?
S12 C13 1.811(5) . ?
C13 C14 1.515(7) . ?
C13 H13A 0.9700 . ?
C13 H13B 0.9700 . ?
C14 C15 1.497(8) . ?
C14 H14A 0.9700 . ?
C14 H14B 0.9700 . ?
C15 S16 1.813(5) . ?
C15 H15A 0.9700 . ?
C15 H15B 0.9700 . ?
C111 S112 1.791(5) . ?
C111 S116 1.821(5) . ?
C111 H111 0.9800 . ?
S112 C113 1.826(5) . ?
C113 C114 1.479(8) . ?
C113 H11A 0.9700 . ?
C113 H11B 0.9700 . ?
C114 C115 1.519(8) . ?
C114 H11C 0.9700 . ?
C114 H11D 0.9700 . ?
C115 S116 1.822(5) . ?
C115 H11E 0.9700 . ?
C115 H11F 0.9700 . ?
C21 S26 1.803(4) . ?
C21 S22 1.815(5) . ?
C21 H21 0.9800 . ?
S22 C23 1.823(6) . ?
C23 C24 1.492(8) . ?
C23 H23A 0.9700 . ?
C23 H23B 0.9700 . ?
C24 C25 1.506(8) . ?
C24 H24A 0.9700 . ?
C24 H24B 0.9700 . ?
C25 S26 1.813(5) . ?
C25 H25A 0.9700 . ?
C25 H25B 0.9700 . ?
S1 O3 1.412(4) . ?
S1 O2 1.426(4) . ?
S1 O1 1.432(4) . ?
S1 C4 1.824(7) . ?
C4 F1 1.281(8) . ?
C4 F2 1.323(8) . ?
C4 F3 1.326(8) . ?
S2 O6 1.423(4) . ?
S2 O4 1.427(5) . ?
S2 O5 1.435(5) . ?
S2 C5 1.808(6) . ?
F4 C5 1.319(8) . ?
F5 C5 1.298(7) . ?
F6 C5 1.336(7) . ?
